data_7059952
loop_
_publ_author_name
'Miyagawa, Yoshito'
'Tsatsuryan, Arshak'
'Haraguchi, Tomoyuki'
'Shcherbakov, Igor'
'Akitsu, Takashiro'

_publ_section_title
;
 Photochemical reduction of Cr(vi) compounds by amino acid Schiff base
 copper complexes with a hydroxyl group and titanium oxide composites in
 aqueous solutions
;
_journal_issue 38
_journal_name_full 'New Journal of Chemistry'
_journal_page_first 16665
_journal_page_last 16674
_journal_paper_doi 10.1039/D0NJ02481C
_journal_volume 44
_journal_year 2020
_chemical_absolute_configuration syn
_chemical_formula_moiety 'C33 H32 Cu2 N2 O10, 2(C H4 O)'
_chemical_formula_sum 'C35 H40 Cu2 N2 O12'
_chemical_formula_weight 807.79
_chemical_name_systematic CuPDB
_space_group_crystal_system monoclinic
_space_group_IT_number 4
_space_group_name_Hall 'P 2yb'
_space_group_name_H-M_alt 'P 1 21 1'
_atom_sites_solution_hydrogens mixed
_atom_sites_solution_primary direct
_atom_sites_solution_secondary difmap
_audit_update_record
;
2020-02-18 deposited with the CCDC.	2020-09-02 downloaded from the CCDC.
;
_cell_angle_alpha 90
_cell_angle_beta 99.035(2)
_cell_angle_gamma 90
_cell_formula_units_Z 2
_cell_length_a 7.3484(10)
_cell_length_b 14.6316(19)
_cell_length_c 16.822(2)
_cell_measurement_reflns_used 4742
_cell_measurement_temperature 173
_cell_measurement_theta_max 27.5017
_cell_measurement_theta_min 2.7842
_cell_volume 1786.2(4)
_computing_cell_refinement 'SAINT V8.34A (Bruker AXS Inc., 2013)'
_computing_data_collection 'Bruker APEX2'
_computing_data_reduction 'SAINT V8.34A (Bruker AXS Inc., 2013)'
_computing_molecular_graphics 'ORTEP-3 and Mercury'
_computing_publication_material 'Bruker SHELXTL'
_computing_structure_refinement 'SHELXL-2014/7 (Sheldrick, 2014)'
_computing_structure_solution 'SHELXL-2014/7 (Sheldrick, 2014)'
_diffrn_ambient_temperature 173
_diffrn_detector_area_resol_mean 8.3333
_diffrn_measured_fraction_theta_full 0.967
_diffrn_measured_fraction_theta_max 0.967
_diffrn_measurement_device_type 'Bruker APEX-II CCD'
_diffrn_measurement_method '\f and \w scans'
_diffrn_radiation_type MoK\a
_diffrn_radiation_wavelength 0.71073
_diffrn_reflns_av_R_equivalents 0.0255
_diffrn_reflns_av_unetI/netI 0.0481
_diffrn_reflns_limit_h_max 9
_diffrn_reflns_limit_h_min -9
_diffrn_reflns_limit_k_max 18
_diffrn_reflns_limit_k_min -11
_diffrn_reflns_limit_l_max 20
_diffrn_reflns_limit_l_min -21
_diffrn_reflns_number 9909
_diffrn_reflns_theta_full 27.50
_diffrn_reflns_theta_max 27.50
_diffrn_reflns_theta_min 1.86
_diffrn_source 'fine-focus sealed tube'
_exptl_absorpt_coefficient_mu 1.256
_exptl_absorpt_correction_T_max 0.93
_exptl_absorpt_correction_T_min 0.71
_exptl_absorpt_correction_type multi-scan
_exptl_absorpt_process_details 'SADABS V2014/5 (Bruker AXS Inc.)'
_exptl_crystal_colour green
_exptl_crystal_density_diffrn 1.502
_exptl_crystal_density_method 'not measured'
_exptl_crystal_description prism
_exptl_crystal_F_000 836
_exptl_crystal_size_max 0.275
_exptl_crystal_size_mid 0.105
_exptl_crystal_size_min 0.056
_refine_diff_density_max 0.437
_refine_diff_density_min -0.442
_refine_ls_abs_structure_details
;
Flack x determined using 1207 quotients [(I+)-(I-)]/[(I+)+(I-)]
(Parsons, Flack and Wagner, Acta Cryst. B69 (2013) 249-259).
;
_refine_ls_abs_structure_Flack 0.023(9)
_refine_ls_extinction_method none
_refine_ls_goodness_of_fit_ref 0.976
_refine_ls_hydrogen_treatment mixed
_refine_ls_matrix_type full
_refine_ls_number_parameters 476
_refine_ls_number_reflns 5618
_refine_ls_number_restraints 1
_refine_ls_restrained_S_all 0.976
_refine_ls_R_factor_all 0.0343
_refine_ls_R_factor_gt 0.0296
_refine_ls_shift/su_max 0.001
_refine_ls_shift/su_mean 0.000
_refine_ls_structure_factor_coef Fsqd
_refine_ls_weighting_details 'w=1/[\s^2^(Fo^2^)+(0.0339P)^2^] where P=(Fo^2^+2Fc^2^)/3'
_refine_ls_weighting_scheme calc
_refine_ls_wR_factor_gt 0.0653
_refine_ls_wR_factor_ref 0.0671
_reflns_number_gt 5136
_reflns_number_total 5618
_reflns_threshold_expression 'I > 2\s(I)'
_cod_data_source_file d0nj02481c2.cif
_cod_data_source_block I_CCDC1
_cod_depositor_comments
;
The following automatic conversions were performed:

data item '_chemical_absolute_configuration' value 'Syn' was changed
to 'syn' in accordance with the
/home/data/users/saulius/crontab/automatic-downloads/rss-feeds/RSC/lib/dictionaries/cif_core.dic
dictionary named 'cif_core.dic' version 2.4.2 last updated on
2011-04-26.

Automatic conversion script
Id: cif_fix_values 7556 2019-12-06 15:28:31Z antanas 

 Adding full bibliography for 7059950--7059952.cif.
;
_cod_database_code 7059952

loop_
_space_group_symop_operation_xyz
'x, y, z'
'-x, y+1/2, -z'

loop_
_atom_site_type_symbol
_atom_site_label
_atom_site_fract_x
_atom_site_fract_y
_atom_site_fract_z
_atom_site_U_iso_or_equiv
_atom_site_adp_type
_atom_site_calc_flag
_atom_site_refinement_flags_adp
_atom_site_refinement_flags_occupancy
_atom_site_refinement_flags_posn
_atom_site_occupancy
_atom_site_disorder_assembly
_atom_site_disorder_group
Cu Cu1 0.36906(5) 0.52489(3) 0.68746(2) 0.01831(10) Uani d . . . 1 . .
Cu Cu2 0.06099(6) 0.46288(3) 0.77453(2) 0.01934(10) Uani d . . . 1 . .
O O6 0.2320(3) 0.41225(15) 0.70943(14) 0.0196(5) Uani d . . . 1 . .
O O4 0.1744(4) 0.5477(2) 0.56678(18) 0.0339(7) Uani d . . . 1 . .
H H4 0.2224 0.5255 0.529 0.051 Uiso calc U . R 1 . .
O O3 0.5701(3) 0.47175(18) 0.64129(14) 0.0231(5) Uani d . . . 1 . .
O O9 0.5213(4) 0.17926(17) 0.57531(16) 0.0282(6) Uani d . . . 1 . .
H H9 0.5924 0.2233 0.5709 0.042 Uiso calc U . R 1 . .
O O5 0.2063(3) 0.57452(16) 0.75700(14) 0.0195(5) Uani d . . . 1 . .
O O7 -0.1433(3) 0.5201(2) 0.81470(16) 0.0295(6) Uani d . . . 1 . .
O O009 0.7504(4) 0.31532(18) 0.55004(16) 0.0295(6) Uani d . . . 1 . .
H H009 0.7637 0.3686 0.5687 0.044 Uiso calc U . R 1 . .
O O8 -0.4134(4) 0.49720(17) 0.85329(17) 0.0319(7) Uani d . . . 1 . .
O O1 -0.0185(4) 0.79291(19) 0.92764(17) 0.0329(7) Uani d . . . 1 . .
H H1 -0.0968 0.7511 0.9278 0.049 Uiso calc U . R 1 . .
O O2 0.8197(4) 0.50295(17) 0.58785(17) 0.0332(7) Uani d . . . 1 . .
O O11 0.7242(4) 0.6640(2) 0.93479(19) 0.0442(8) Uani d . . . 1 . .
H H11 0.6928 0.6198 0.9038 0.066 Uiso calc U . R 1 . .
N N3 -0.0930(4) 0.3553(2) 0.76968(17) 0.0192(6) Uani d . . . 1 . .
N N1 0.5081(4) 0.63634(19) 0.68309(17) 0.0180(6) Uani d . . . 1 . .
O O10 0.2656(4) 0.4239(2) 0.88650(16) 0.0319(7) Uani d . . . 1 . .
C C27 0.0925(5) 0.2627(2) 0.6928(2) 0.0207(8) Uani d . . . 1 . .
C C17 -0.2756(5) 0.4686(3) 0.82561(19) 0.0226(7) Uani d . . . 1 . .
C C32 0.2315(5) 0.3258(2) 0.6820(2) 0.0177(7) Uani d . . . 1 . .
C C11 0.3697(5) 0.7180(2) 0.7838(2) 0.0218(8) Uani d . . . 1 . .
C C16 0.2270(5) 0.6559(2) 0.7950(2) 0.0184(7) Uani d . . . 1 . .
C C15 0.1021(5) 0.6810(2) 0.8459(2) 0.0215(8) Uani d . . . 1 . .
H H15 0.009 0.6391 0.8554 0.026 Uiso calc U . R 1 . .
C C6 0.7903(5) 0.7909(2) 0.6343(2) 0.0200(7) Uani d . . . 1 . .
C C31 0.3726(5) 0.2962(2) 0.6407(2) 0.0186(7) Uani d . . . 1 . .
H H31 0.4654 0.3384 0.6316 0.022 Uiso calc U . R 1 . .
C C28 0.1035(6) 0.1741(3) 0.6622(2) 0.0308(9) Uani d . . . 1 . .
H H28 0.0088 0.1319 0.6688 0.037 Uiso calc U . R 1 . .
C C19 -0.2543(6) 0.3107(3) 0.8844(2) 0.0271(9) Uani d . . . 1 . .
H H19A -0.142 0.3274 0.9222 0.032 Uiso calc U . R 1 . .
H H19B -0.3623 0.3271 0.9099 0.032 Uiso calc U . R 1 . .
C C13 0.2521(6) 0.8277(3) 0.8737(2) 0.0303(9) Uani d . . . 1 . .
H H13 0.261 0.8851 0.9004 0.036 Uiso calc U . R 1 . .
C C12 0.3772(6) 0.8027(3) 0.8247(2) 0.0283(9) Uani d . . . 1 . .
H H12 0.473 0.8443 0.8181 0.034 Uiso calc U . R 1 . .
C C30 0.3807(5) 0.2079(2) 0.6131(2) 0.0221(8) Uani d . . . 1 . .
C C10 0.5014(5) 0.7048(2) 0.7308(2) 0.0221(8) Uani d . . . 1 . .
H H10 0.5926 0.7508 0.7306 0.027 Uiso calc U . R 1 . .
C C7 0.8149(5) 0.6883(3) 0.6442(2) 0.0255(8) Uani d . . . 1 . .
H H7A 0.8738 0.676 0.7002 0.031 Uiso calc U . R 1 . .
H H7B 0.9017 0.6678 0.6084 0.031 Uiso calc U . R 1 . .
C C8 0.6416(5) 0.6299(2) 0.6266(2) 0.0193(7) Uani d . . . 1 . .
H H8 0.5753 0.6499 0.5729 0.023 Uiso calc U . R 1 . .
C C14 0.1121(5) 0.7662(3) 0.8829(2) 0.0249(8) Uani d . . . 1 . .
C C18 -0.2601(5) 0.3667(2) 0.8063(2) 0.0208(7) Uani d . . . 1 . .
H H18 -0.3698 0.3478 0.7668 0.025 Uiso calc U . R 1 . .
C C26 -0.0672(5) 0.2823(3) 0.7308(2) 0.0221(8) Uani d . . . 1 . .
H H26 -0.161 0.2371 0.7265 0.026 Uiso calc U . R 1 . .
C C9 0.6848(5) 0.5275(3) 0.61859(19) 0.0203(7) Uani d . . . 1 . .
C C5 0.6430(6) 0.8308(3) 0.5855(2) 0.0296(9) Uani d . . . 1 . .
H H5 0.5517 0.7931 0.5554 0.036 Uiso calc U . R 1 . .
C C3 0.7590(6) 0.9808(3) 0.6228(2) 0.0401(10) Uani d . . . 1 . .
H H3 0.7468 1.0454 0.62 0.048 Uiso calc U . R 1 . .
C C1 0.9245(6) 0.8469(3) 0.6761(2) 0.0284(9) Uani d . . . 1 . .
H H1A 1.0279 0.8206 0.7092 0.034 Uiso calc U . R 1 . .
C C4 0.6263(6) 0.9252(3) 0.5797(2) 0.0361(10) Uani d . . . 1 . .
H H4A 0.5239 0.9517 0.546 0.043 Uiso calc U . R 1 . .
C C20 -0.2546(6) 0.2087(3) 0.8704(2) 0.0280(9) Uani d . . . 1 . .
C C2 0.9084(6) 0.9415(3) 0.6698(3) 0.0387(10) Uani d . . . 1 . .
H H2 1.0017 0.9793 0.6984 0.046 Uiso calc U . R 1 . .
C C34 0.2526(6) 0.4541(4) 0.9658(2) 0.0443(11) Uani d . . . 1 . .
H H34A 0.2474 0.521 0.9667 0.067 Uiso calc U . R 1 . .
H H34B 0.3607 0.4331 1.003 0.067 Uiso calc U . R 1 . .
H H34C 0.1407 0.429 0.9824 0.067 Uiso calc U . R 1 . .
C C29 0.2441(6) 0.1450(3) 0.6231(2) 0.0328(10) Uani d . . . 1 . .
H H29 0.2478 0.0841 0.6037 0.039 Uiso calc U . R 1 . .
C C21 -0.4109(7) 0.1645(3) 0.8312(2) 0.0386(10) Uani d . . . 1 . .
H H21 -0.5209 0.1983 0.815 0.046 Uiso calc U . R 1 . .
C C35 0.8680(6) 0.3026(3) 0.4912(3) 0.0415(11) Uani d . . . 1 . .
H H35A 0.8258 0.3412 0.4443 0.062 Uiso calc U . R 1 . .
H H35B 0.8647 0.2383 0.4746 0.062 Uiso calc U . R 1 . .
H H35C 0.9944 0.3194 0.5142 0.062 Uiso calc U . R 1 . .
C C22 -0.4073(8) 0.0712(3) 0.8154(3) 0.0560(15) Uani d . . . 1 . .
H H22 -0.5142 0.0419 0.7878 0.067 Uiso calc U . R 1 . .
C C33 0.6037(6) 0.6698(4) 0.9929(3) 0.0481(12) Uani d . . . 1 . .
H H33A 0.6142 0.614 1.0256 0.072 Uiso calc U . R 1 . .
H H33B 0.4765 0.6766 0.9655 0.072 Uiso calc U . R 1 . .
H H33C 0.6373 0.7228 1.0277 0.072 Uiso calc U . R 1 . .
C C25 -0.0980(7) 0.1578(3) 0.8940(3) 0.0408(11) Uani d . . . 1 . .
H H25 0.01 0.1868 0.9209 0.049 Uiso calc U . R 1 . .
C C24 -0.0961(8) 0.0636(4) 0.8785(3) 0.0580(15) Uani d . . . 1 . .
H H24 0.0125 0.0289 0.8953 0.07 Uiso calc U . R 1 . .
C C23 -0.2508(9) 0.0218(4) 0.8393(3) 0.0614(15) Uani d . . . 1 . .
H H23 -0.2494 -0.0419 0.8286 0.074 Uiso calc U . R 1 . .
H H1W 0.088(7) 0.536(4) 0.569(3) 0.046(16) Uiso d . . . 1 . .
H H2W 0.368(8) 0.437(4) 0.871(3) 0.073(19) Uiso d . . . 1 . .

loop_
_atom_site_aniso_label
_atom_site_aniso_U_11
_atom_site_aniso_U_22
_atom_site_aniso_U_33
_atom_site_aniso_U_12
_atom_site_aniso_U_13
_atom_site_aniso_U_23
Cu1 0.0162(2) 0.01221(19) 0.0284(2) -0.00254(17) 0.00935(17) -0.00265(18)
Cu2 0.0156(2) 0.0155(2) 0.0287(2) -0.00391(17) 0.00902(17) -0.00363(18)
O6 0.0202(14) 0.0128(12) 0.0280(13) -0.0048(10) 0.0110(11) -0.0037(10)
O4 0.0200(17) 0.042(2) 0.0400(16) -0.0041(13) 0.0062(14) 0.0022(13)
O3 0.0206(13) 0.0167(13) 0.0348(13) -0.0025(11) 0.0129(11) -0.0026(12)
O9 0.0328(16) 0.0187(13) 0.0358(14) 0.0027(11) 0.0134(13) -0.0048(11)
O5 0.0185(14) 0.0129(12) 0.0293(12) -0.0031(10) 0.0102(10) -0.0035(10)
O7 0.0202(13) 0.0208(13) 0.0513(15) -0.0049(13) 0.0170(12) -0.0084(14)
O009 0.0279(16) 0.0258(15) 0.0378(15) -0.0018(12) 0.0145(13) -0.0106(12)
O8 0.0172(14) 0.0315(15) 0.0503(16) -0.0016(10) 0.0162(13) -0.0020(12)
O1 0.0371(18) 0.0304(15) 0.0352(15) -0.0001(13) 0.0179(13) -0.0119(13)
O2 0.0280(16) 0.0209(15) 0.0568(17) -0.0054(11) 0.0258(14) -0.0081(12)
O11 0.0337(18) 0.051(2) 0.0517(19) -0.0101(15) 0.0185(16) -0.0198(15)
N3 0.0139(16) 0.0203(16) 0.0236(15) -0.0039(12) 0.0037(12) 0.0019(12)
N1 0.0164(16) 0.0137(14) 0.0251(15) -0.0009(12) 0.0075(12) 0.0001(12)
O10 0.0221(16) 0.0467(18) 0.0271(14) -0.0067(13) 0.0051(12) 0.0046(12)
C27 0.022(2) 0.0155(18) 0.0253(18) -0.0035(14) 0.0067(15) -0.0017(14)
C17 0.0150(17) 0.0274(19) 0.0256(17) -0.0018(16) 0.0041(13) -0.0007(17)
C32 0.0209(19) 0.0120(16) 0.0199(17) -0.0023(13) 0.0023(14) -0.0013(13)
C11 0.023(2) 0.0173(18) 0.0270(18) -0.0044(14) 0.0089(15) -0.0045(14)
C16 0.0186(19) 0.0176(18) 0.0189(17) 0.0005(14) 0.0028(14) -0.0028(13)
C15 0.022(2) 0.0186(18) 0.0248(18) -0.0003(14) 0.0075(15) -0.0024(14)
C6 0.022(2) 0.0179(17) 0.0216(17) -0.0005(15) 0.0095(15) 0.0030(14)
C31 0.0201(19) 0.0143(17) 0.0221(17) -0.0036(13) 0.0054(14) -0.0003(13)
C28 0.034(2) 0.0176(19) 0.043(2) -0.0108(16) 0.0124(19) -0.0057(17)
C19 0.030(2) 0.027(2) 0.0255(19) -0.0020(16) 0.0071(16) 0.0013(16)
C13 0.038(2) 0.0193(19) 0.035(2) -0.0053(16) 0.0105(19) -0.0126(16)
C12 0.033(2) 0.021(2) 0.033(2) -0.0094(16) 0.0110(18) -0.0055(16)
C30 0.026(2) 0.0188(18) 0.0219(18) 0.0008(15) 0.0051(15) -0.0010(14)
C10 0.0202(19) 0.0160(18) 0.031(2) -0.0063(14) 0.0074(15) -0.0001(15)
C7 0.019(2) 0.0204(19) 0.038(2) -0.0028(15) 0.0081(16) 0.0021(16)
C8 0.0166(18) 0.0159(17) 0.0267(18) -0.0004(13) 0.0077(14) 0.0009(14)
C14 0.027(2) 0.0245(19) 0.0236(18) 0.0033(15) 0.0063(16) -0.0040(15)
C18 0.0162(19) 0.0234(19) 0.0226(17) -0.0050(14) 0.0025(14) 0.0004(14)
C26 0.021(2) 0.0192(19) 0.0253(18) -0.0057(15) 0.0025(15) 0.0043(15)
C9 0.0193(17) 0.0168(15) 0.0263(16) -0.0029(16) 0.0077(13) -0.0003(16)
C5 0.030(2) 0.022(2) 0.035(2) -0.0058(16) -0.0031(17) 0.0003(16)
C3 0.053(3) 0.019(2) 0.046(2) -0.0046(18) 0.002(2) 0.0009(17)
C1 0.030(2) 0.026(2) 0.0285(19) -0.0030(16) 0.0016(17) 0.0015(16)
C4 0.038(3) 0.025(2) 0.044(2) 0.0028(18) 0.001(2) 0.0079(18)
C20 0.037(2) 0.029(2) 0.0201(18) -0.0006(17) 0.0104(17) 0.0090(15)
C2 0.047(3) 0.018(2) 0.047(2) -0.0073(17) -0.006(2) -0.0027(18)
C34 0.047(3) 0.055(3) 0.033(2) -0.014(2) 0.0118(19) -0.002(2)
C29 0.039(3) 0.0139(19) 0.048(2) -0.0025(16) 0.014(2) -0.0095(17)
C21 0.041(3) 0.040(3) 0.037(2) -0.009(2) 0.013(2) 0.011(2)
C35 0.039(3) 0.045(3) 0.045(3) 0.000(2) 0.021(2) -0.008(2)
C22 0.080(4) 0.041(3) 0.049(3) -0.027(3) 0.018(3) -0.001(2)
C33 0.034(3) 0.065(3) 0.050(3) -0.001(2) 0.019(2) -0.006(2)
C25 0.045(3) 0.041(3) 0.036(2) 0.003(2) 0.002(2) 0.0042(19)
C24 0.074(4) 0.046(3) 0.059(3) 0.022(3) 0.024(3) 0.014(3)
C23 0.097(5) 0.031(3) 0.062(3) -0.004(3) 0.031(3) 0.002(3)

loop_
_atom_type_symbol
_atom_type_description
_atom_type_scat_dispersion_real
_atom_type_scat_dispersion_imag
_atom_type_scat_source
C C 0.0033 0.0016 'International Tables Vol C Tables 4.2.6.8 and 6.1.1.4'
H H 0.0000 0.0000 'International Tables Vol C Tables 4.2.6.8 and 6.1.1.4'
N N 0.0061 0.0033 'International Tables Vol C Tables 4.2.6.8 and 6.1.1.4'
O O 0.0106 0.0060 'International Tables Vol C Tables 4.2.6.8 and 6.1.1.4'
Cu Cu 0.3201 1.2651 'International Tables Vol C Tables 4.2.6.8 and 6.1.1.4'

loop_
_geom_angle_atom_site_label_1
_geom_angle_atom_site_label_2
_geom_angle_atom_site_label_3
_geom_angle_site_symmetry_1
_geom_angle_site_symmetry_3
_geom_angle
_geom_angle_publ_flag
N1 Cu1 O3 . . 83.24(11) ?
N1 Cu1 O5 . . 94.98(11) ?
O3 Cu1 O5 . . 166.70(11) ?
N1 Cu1 O6 . . 171.59(11) ?
O3 Cu1 O6 . . 100.47(10) ?
O5 Cu1 O6 . . 79.66(9) ?
N1 Cu1 O4 . . 95.88(12) ?
O3 Cu1 O4 . . 96.38(11) ?
O5 Cu1 O4 . . 96.91(11) ?
O6 Cu1 O4 . . 91.21(11) ?
N1 Cu1 Cu2 . . 135.46(8) ?
O3 Cu1 Cu2 . . 138.62(8) ?
O5 Cu1 Cu2 . . 40.60(7) ?
O6 Cu1 Cu2 . . 39.12(6) ?
O4 Cu1 Cu2 . . 93.53(8) ?
O7 Cu2 N3 . . 83.45(12) ?
O7 Cu2 O6 . . 166.31(11) ?
N3 Cu2 O6 . . 95.28(11) ?
O7 Cu2 O5 . . 99.20(11) ?
N3 Cu2 O5 . . 169.18(11) ?
O6 Cu2 O5 . . 79.64(9) ?
O7 Cu2 O10 . . 105.45(11) ?
N3 Cu2 O10 . . 97.82(11) ?
O6 Cu2 O10 . . 88.23(11) ?
O5 Cu2 O10 . . 91.61(10) ?
O7 Cu2 Cu1 . . 136.20(9) ?
N3 Cu2 Cu1 . . 134.59(8) ?
O6 Cu2 Cu1 . . 40.52(7) ?
O5 Cu2 Cu1 . . 39.19(6) ?
O10 Cu2 Cu1 . . 91.62(7) ?
C32 O6 Cu2 . . 125.9(2) ?
C32 O6 Cu1 . . 133.3(2) ?
Cu2 O6 Cu1 . . 100.36(10) ?
Cu1 O4 H4 . . 109.5 ?
Cu1 O4 H1W . . 112.(4) ?
H4 O4 H1W . . 117.9 ?
C9 O3 Cu1 . . 116.4(2) ?
C30 O9 H9 . . 109.5 ?
C16 O5 Cu1 . . 125.6(2) ?
C16 O5 Cu2 . . 132.4(2) ?
Cu1 O5 Cu2 . . 100.21(10) ?
C17 O7 Cu2 . . 116.7(3) ?
C35 O009 H009 . . 109.5 ?
C14 O1 H1 . . 109.5 ?
C33 O11 H11 . . 109.5 ?
C26 N3 C18 . . 120.7(3) ?
C26 N3 Cu2 . . 124.6(2) ?
C18 N3 Cu2 . . 114.3(2) ?
C10 N1 C8 . . 123.1(3) ?
C10 N1 Cu1 . . 124.1(2) ?
C8 N1 Cu1 . . 112.4(2) ?
C34 O10 Cu2 . . 124.2(3) ?
C34 O10 H2W . . 114.(4) ?
Cu2 O10 H2W . . 101.(4) ?
C28 C27 C32 . . 118.3(3) ?
C28 C27 C26 . . 116.2(3) ?
C32 C27 C26 . . 125.4(3) ?
O8 C17 O7 . . 122.6(4) ?
O8 C17 C18 . . 119.8(3) ?
O7 C17 C18 . . 117.6(3) ?
O6 C32 C31 . . 119.8(3) ?
O6 C32 C27 . . 122.3(3) ?
C31 C32 C27 . . 118.0(3) ?
C12 C11 C16 . . 118.0(3) ?
C12 C11 C10 . . 116.3(3) ?
C16 C11 C10 . . 125.6(3) ?
O5 C16 C15 . . 119.1(3) ?
O5 C16 C11 . . 122.1(3) ?
C15 C16 C11 . . 118.8(3) ?
C14 C15 C16 . . 121.0(3) ?
C14 C15 H15 . . 119.5 ?
C16 C15 H15 . . 119.5 ?
C5 C6 C1 . . 118.8(3) ?
C5 C6 C7 . . 123.4(3) ?
C1 C6 C7 . . 117.8(3) ?
C30 C31 C32 . . 122.0(3) ?
C30 C31 H31 . . 119.0 ?
C32 C31 H31 . . 119.0 ?
C29 C28 C27 . . 123.5(4) ?
C29 C28 H28 . . 118.2 ?
C27 C28 H28 . . 118.2 ?
C20 C19 C18 . . 113.2(3) ?
C20 C19 H19A . . 108.9 ?
C18 C19 H19A . . 108.9 ?
C20 C19 H19B . . 108.9 ?
C18 C19 H19B . . 108.9 ?
H19A C19 H19B . . 107.8 ?
C12 C13 C14 . . 118.0(4) ?
C12 C13 H13 . . 121.0 ?
C14 C13 H13 . . 121.0 ?
C13 C12 C11 . . 123.0(4) ?
C13 C12 H12 . . 118.5 ?
C11 C12 H12 . . 118.5 ?
O9 C30 C31 . . 121.5(3) ?
O9 C30 C29 . . 117.8(3) ?
C31 C30 C29 . . 120.7(3) ?
N1 C10 C11 . . 126.1(3) ?
N1 C10 H10 . . 116.9 ?
C11 C10 H10 . . 116.9 ?
C6 C7 C8 . . 116.9(3) ?
C6 C7 H7A . . 108.1 ?
C8 C7 H7A . . 108.1 ?
C6 C7 H7B . . 108.1 ?
C8 C7 H7B . . 108.1 ?
H7A C7 H7B . . 107.3 ?
N1 C8 C7 . . 117.4(3) ?
N1 C8 C9 . . 106.6(3) ?
C7 C8 C9 . . 112.6(3) ?
N1 C8 H8 . . 106.5 ?
C7 C8 H8 . . 106.5 ?
C9 C8 H8 . . 106.5 ?
O1 C14 C15 . . 120.7(3) ?
O1 C14 C13 . . 118.1(3) ?
C15 C14 C13 . . 121.2(3) ?
N3 C18 C17 . . 107.2(3) ?
N3 C18 C19 . . 112.5(3) ?
C17 C18 C19 . . 109.2(3) ?
N3 C18 H18 . . 109.3 ?
C17 C18 H18 . . 109.3 ?
C19 C18 H18 . . 109.3 ?
N3 C26 C27 . . 125.8(3) ?
N3 C26 H26 . . 117.1 ?
C27 C26 H26 . . 117.1 ?
O2 C9 O3 . . 123.3(4) ?
O2 C9 C8 . . 120.5(3) ?
O3 C9 C8 . . 116.2(3) ?
C6 C5 C4 . . 120.9(4) ?
C6 C5 H5 . . 119.6 ?
C4 C5 H5 . . 119.6 ?
C2 C3 C4 . . 119.3(4) ?
C2 C3 H3 . . 120.4 ?
C4 C3 H3 . . 120.4 ?
C6 C1 C2 . . 120.3(4) ?
C6 C1 H1A . . 119.9 ?
C2 C1 H1A . . 119.9 ?
C3 C4 C5 . . 120.0(4) ?
C3 C4 H4A . . 120.0 ?
C5 C4 H4A . . 120.0 ?
C25 C20 C21 . . 118.5(4) ?
C25 C20 C19 . . 120.6(4) ?
C21 C20 C19 . . 120.9(4) ?
C3 C2 C1 . . 120.7(4) ?
C3 C2 H2 . . 119.7 ?
C1 C2 H2 . . 119.7 ?
O10 C34 H34A . . 109.5 ?
O10 C34 H34B . . 109.5 ?
H34A C34 H34B . . 109.5 ?
O10 C34 H34C . . 109.5 ?
H34A C34 H34C . . 109.5 ?
H34B C34 H34C . . 109.5 ?
C28 C29 C30 . . 117.5(3) ?
C28 C29 H29 . . 121.2 ?
C30 C29 H29 . . 121.2 ?
C20 C21 C22 . . 120.5(5) ?
C20 C21 H21 . . 119.8 ?
C22 C21 H21 . . 119.8 ?
O009 C35 H35A . . 109.5 ?
O009 C35 H35B . . 109.5 ?
H35A C35 H35B . . 109.5 ?
O009 C35 H35C . . 109.5 ?
H35A C35 H35C . . 109.5 ?
H35B C35 H35C . . 109.5 ?
C23 C22 C21 . . 120.3(6) ?
C23 C22 H22 . . 119.9 ?
C21 C22 H22 . . 119.9 ?
O11 C33 H33A . . 109.5 ?
O11 C33 H33B . . 109.5 ?
H33A C33 H33B . . 109.5 ?
O11 C33 H33C . . 109.5 ?
H33A C33 H33C . . 109.5 ?
H33B C33 H33C . . 109.5 ?
C20 C25 C24 . . 120.7(5) ?
C20 C25 H25 . . 119.7 ?
C24 C25 H25 . . 119.7 ?
C23 C24 C25 . . 119.8(5) ?
C23 C24 H24 . . 120.1 ?
C25 C24 H24 . . 120.1 ?
C22 C23 C24 . . 120.3(5) ?
C22 C23 H23 . . 119.9 ?
C24 C23 H23 . . 119.9 ?

loop_
_geom_bond_atom_site_label_1
_geom_bond_atom_site_label_2
_geom_bond_site_symmetry_2
_geom_bond_distance
_geom_bond_publ_flag
Cu1 N1 . 1.932(3) ?
Cu1 O3 . 1.936(2) ?
Cu1 O5 . 1.940(2) ?
Cu1 O6 . 1.996(2) ?
Cu1 O4 . 2.316(3) ?
Cu1 Cu2 . 3.0224(6) ?
Cu2 O7 . 1.932(2) ?
Cu2 N3 . 1.933(3) ?
Cu2 O6 . 1.939(2) ?
Cu2 O5 . 1.999(2) ?
Cu2 O10 . 2.290(3) ?
O6 C32 . 1.347(4) ?
O4 H4 . 0.84 ?
O4 H1W . 0.66(5) ?
O3 C9 . 1.274(4) ?
O9 C30 . 1.361(4) ?
O9 H9 . 0.84 ?
O5 C16 . 1.348(4) ?
O7 C17 . 1.267(4) ?
O009 C35 . 1.425(4) ?
O009 H009 . 0.84 ?
O8 C17 . 1.251(4) ?
O1 C14 . 1.367(4) ?
O1 H1 . 0.84 ?
O2 C9 . 1.241(4) ?
O11 C33 . 1.421(5) ?
O11 H11 . 0.84 ?
N3 C26 . 1.282(5) ?
N3 C18 . 1.467(4) ?
N1 C10 . 1.289(4) ?
N1 C8 . 1.472(4) ?
O10 C34 . 1.423(5) ?
O10 H2W . 0.86(5) ?
C27 C28 . 1.401(5) ?
C27 C32 . 1.409(5) ?
C27 C26 . 1.451(5) ?
C17 C18 . 1.533(5) ?
C32 C31 . 1.403(5) ?
C11 C12 . 1.415(5) ?
C11 C16 . 1.423(5) ?
C11 C10 . 1.428(5) ?
C16 C15 . 1.400(5) ?
C15 C14 . 1.390(5) ?
C15 H15 . 0.95 ?
C6 C5 . 1.381(5) ?
C6 C1 . 1.386(5) ?
C6 C7 . 1.519(5) ?
C31 C30 . 1.377(5) ?
C31 H31 . 0.95 ?
C28 C29 . 1.377(5) ?
C28 H28 . 0.95 ?
C19 C20 . 1.511(5) ?
C19 C18 . 1.543(5) ?
C19 H19A . 0.99 ?
C19 H19B . 0.99 ?
C13 C12 . 1.377(5) ?
C13 C14 . 1.393(5) ?
C13 H13 . 0.95 ?
C12 H12 . 0.95 ?
C30 C29 . 1.392(5) ?
C10 H10 . 0.95 ?
C7 C8 . 1.524(5) ?
C7 H7A . 0.99 ?
C7 H7B . 0.99 ?
C8 C9 . 1.541(5) ?
C8 H8 . 1.0 ?
C18 H18 . 1.0 ?
C26 H26 . 0.95 ?
C5 C4 . 1.390(5) ?
C5 H5 . 0.95 ?
C3 C2 . 1.375(6) ?
C3 C4 . 1.384(6) ?
C3 H3 . 0.95 ?
C1 C2 . 1.391(5) ?
C1 H1A . 0.95 ?
C4 H4A . 0.95 ?
C20 C25 . 1.375(6) ?
C20 C21 . 1.391(6) ?
C2 H2 . 0.95 ?
C34 H34A . 0.98 ?
C34 H34B . 0.98 ?
C34 H34C . 0.98 ?
C29 H29 . 0.95 ?
C21 C22 . 1.392(7) ?
C21 H21 . 0.95 ?
C35 H35A . 0.98 ?
C35 H35B . 0.98 ?
C35 H35C . 0.98 ?
C22 C23 . 1.365(8) ?
C22 H22 . 0.95 ?
C33 H33A . 0.98 ?
C33 H33B . 0.98 ?
C33 H33C . 0.98 ?
C25 C24 . 1.404(7) ?
C25 H25 . 0.95 ?
C24 C23 . 1.366(8) ?
C24 H24 . 0.95 ?
C23 H23 . 0.95 ?

loop_
_geom_hbond_atom_site_label_D
_geom_hbond_atom_site_label_H
_geom_hbond_atom_site_label_A
_geom_hbond_site_symmetry_A
_geom_hbond_distance_DH
_geom_hbond_distance_HA
_geom_hbond_distance_DA
_geom_hbond_angle_DHA
_geom_hbond_publ_flag
O9 H9 O009 . 0.84 1.85 2.684(4) 173.7 ?
O009 H009 O3 . 0.84 2.52 3.161(3) 134.1 ?
O009 H009 O2 . 0.84 2.02 2.846(4) 165.8 ?
O1 H1 O11 1_455 0.84 1.85 2.687(4) 175.3 ?
O11 H11 O7 1_655 0.84 2.53 3.174(4) 134.6 ?
O11 H11 O8 1_655 0.84 2.08 2.902(4) 164.8 ?
C15 H15 O7 . 0.95 2.12 2.961(5) 146.2 ?
C31 H31 O3 . 0.95 2.09 2.949(4) 149.0 ?
C8 H8 O9 2_656 1.0 2.52 3.495(5) 164.7 ?
O4 H1W O2 1_455 0.66(5) 2.10(4) 2.764(4) 175.(6) ?
O10 H2W O8 1_655 0.86(5) 1.90(6) 2.728(4) 164.(5) ?

loop_
_geom_torsion_atom_site_label_1
_geom_torsion_atom_site_label_2
_geom_torsion_atom_site_label_3
_geom_torsion_atom_site_label_4
_geom_torsion_site_symmetry_1
_geom_torsion_site_symmetry_2
_geom_torsion_site_symmetry_3
_geom_torsion_site_symmetry_4
_geom_torsion
_geom_torsion_publ_flag
Cu2 O7 C17 O8 . . . . 178.1(3) ?
Cu2 O7 C17 C18 . . . . 0.2(4) ?
Cu2 O6 C32 C31 . . . . -174.9(2) ?
Cu1 O6 C32 C31 . . . . 14.3(5) ?
Cu2 O6 C32 C27 . . . . 5.3(5) ?
Cu1 O6 C32 C27 . . . . -165.4(3) ?
C28 C27 C32 O6 . . . . -179.9(3) ?
C26 C27 C32 O6 . . . . 2.5(6) ?
C28 C27 C32 C31 . . . . 0.3(5) ?
C26 C27 C32 C31 . . . . -177.3(3) ?
Cu1 O5 C16 C15 . . . . -177.5(2) ?
Cu2 O5 C16 C15 . . . . -15.9(5) ?
Cu1 O5 C16 C11 . . . . 3.9(5) ?
Cu2 O5 C16 C11 . . . . 165.5(3) ?
C12 C11 C16 O5 . . . . 178.4(3) ?
C10 C11 C16 O5 . . . . 2.2(6) ?
C12 C11 C16 C15 . . . . -0.3(5) ?
C10 C11 C16 C15 . . . . -176.4(4) ?
O5 C16 C15 C14 . . . . -176.4(3) ?
C11 C16 C15 C14 . . . . 2.3(5) ?
O6 C32 C31 C30 . . . . 178.5(3) ?
C27 C32 C31 C30 . . . . -1.8(5) ?
C32 C27 C28 C29 . . . . 0.9(6) ?
C26 C27 C28 C29 . . . . 178.7(4) ?
C14 C13 C12 C11 . . . . -0.1(6) ?
C16 C11 C12 C13 . . . . -0.8(6) ?
C10 C11 C12 C13 . . . . 175.7(4) ?
C32 C31 C30 O9 . . . . -178.0(3) ?
C32 C31 C30 C29 . . . . 2.0(6) ?
C8 N1 C10 C11 . . . . 176.3(4) ?
Cu1 N1 C10 C11 . . . . -12.2(5) ?
C12 C11 C10 N1 . . . . -173.8(4) ?
C16 C11 C10 N1 . . . . 2.4(6) ?
C5 C6 C7 C8 . . . . -23.8(5) ?
C1 C6 C7 C8 . . . . 156.9(3) ?
C10 N1 C8 C7 . . . . 20.8(5) ?
Cu1 N1 C8 C7 . . . . -151.6(3) ?
C10 N1 C8 C9 . . . . 148.1(3) ?
Cu1 N1 C8 C9 . . . . -24.2(3) ?
C6 C7 C8 N1 . . . . -69.3(4) ?
C6 C7 C8 C9 . . . . 166.4(3) ?
C16 C15 C14 O1 . . . . 175.1(3) ?
C16 C15 C14 C13 . . . . -3.2(6) ?
C12 C13 C14 O1 . . . . -176.2(3) ?
C12 C13 C14 C15 . . . . 2.1(6) ?
C26 N3 C18 C17 . . . . -163.8(3) ?
Cu2 N3 C18 C17 . . . . 9.1(3) ?
C26 N3 C18 C19 . . . . 76.2(4) ?
Cu2 N3 C18 C19 . . . . -111.0(3) ?
O8 C17 C18 N3 . . . . 175.9(3) ?
O7 C17 C18 N3 . . . . -6.1(4) ?
O8 C17 C18 C19 . . . . -61.9(4) ?
O7 C17 C18 C19 . . . . 116.1(3) ?
C20 C19 C18 N3 . . . . -65.8(4) ?
C20 C19 C18 C17 . . . . 175.3(3) ?
C18 N3 C26 C27 . . . . -179.3(3) ?
Cu2 N3 C26 C27 . . . . 8.5(5) ?
C28 C27 C26 N3 . . . . 172.2(4) ?
C32 C27 C26 N3 . . . . -10.2(6) ?
Cu1 O3 C9 O2 . . . . -179.8(3) ?
Cu1 O3 C9 C8 . . . . -3.4(4) ?
N1 C8 C9 O2 . . . . -165.4(3) ?
C7 C8 C9 O2 . . . . -35.3(5) ?
N1 C8 C9 O3 . . . . 18.0(4) ?
C7 C8 C9 O3 . . . . 148.2(3) ?
C1 C6 C5 C4 . . . . -1.6(6) ?
C7 C6 C5 C4 . . . . 179.1(4) ?
C5 C6 C1 C2 . . . . 1.1(6) ?
C7 C6 C1 C2 . . . . -179.5(4) ?
C2 C3 C4 C5 . . . . 1.4(6) ?
C6 C5 C4 C3 . . . . 0.3(6) ?
C18 C19 C20 C25 . . . . 107.8(4) ?
C18 C19 C20 C21 . . . . -70.0(5) ?
C4 C3 C2 C1 . . . . -1.8(7) ?
C6 C1 C2 C3 . . . . 0.6(7) ?
C27 C28 C29 C30 . . . . -0.7(6) ?
O9 C30 C29 C28 . . . . 179.2(3) ?
C31 C30 C29 C28 . . . . -0.8(6) ?
C25 C20 C21 C22 . . . . -0.8(6) ?
C19 C20 C21 C22 . . . . 177.1(4) ?
C20 C21 C22 C23 . . . . 0.9(7) ?
C21 C20 C25 C24 . . . . 0.2(6) ?
C19 C20 C25 C24 . . . . -177.8(4) ?
C20 C25 C24 C23 . . . . 0.4(7) ?
C21 C22 C23 C24 . . . . -0.4(7) ?
C25 C24 C23 C22 . . . . -0.3(7) ?
